data_9013901
loop_
_publ_author_name
'Catti, M.'
'Ivaldi, G.'

_publ_section_title
;Mechanism of the reaction Ca5H2(AsO4)4*9H2O (ferrarisite) ->
 Ca5H2(AsO4)4*5H2O) (dimorph of vladimirite), and structure of the latter
 phase Note: formed by dehydrating ferrarisite at 60 C Locality:
 Sainte-Marie-aux-Mines (Alsace), France
;
_journal_name_full 'Zeitschrift fur Kristallographie'
_journal_page_first 119
_journal_page_last 130
_journal_volume 157
_journal_year 1981
_chemical_compound_source 'Sainte-Marie-aux-Mines (Alsace), France'
_chemical_formula_structural Ca5H2(AsO4)4*5H2O
_chemical_formula_sum 'As2 Ca2.5 H8 O10.5'
_space_group_IT_number 2
_symmetry_space_group_name_Hall '-P 1'
_symmetry_space_group_name_H-M 'P -1'
_cell_angle_alpha 86.58
_cell_angle_beta 111.10
_cell_angle_gamma 99.74
_cell_formula_units_Z 2
_cell_length_a 8.286
_cell_length_b 6.673
_cell_length_c 9.743
_cell_volume 495.351
_database_code_amcsd 0010836
_exptl_crystal_density_diffrn 2.857
_cod_original_formula_sum 'As2 Ca2.5 O10.5 H8'
_cod_database_code 9013901
_amcsd_formula_title Ca5H2(AsO4)4*5H2O

loop_
_space_group_symop_operation_xyz
x,y,z
-x,-y,-z

loop_
_atom_site_aniso_label
_atom_site_aniso_U_11
_atom_site_aniso_U_22
_atom_site_aniso_U_33
_atom_site_aniso_U_12
_atom_site_aniso_U_13
_atom_site_aniso_U_23
As1 0.02200 0.00700 0.04000 0.00800 0.02300 0.00500
As2 0.01800 0.00500 0.24000 -0.00200 0.01500 -0.00300
Ca1 0.01600 0.00500 0.04800 -0.00300 0.01700 -0.00100
Ca2 0.02100 0.00800 0.03300 -0.00200 0.02000 -0.00200
Ca3 0.05900 0.04000 0.01100 -0.00400 0.01400 -0.03700

loop_
_atom_site_label
_atom_site_fract_x
_atom_site_fract_y
_atom_site_fract_z
_atom_site_occupancy
_atom_site_U_iso_or_equiv
_atom_site_type_symbol
_atom_site_attached_hydrogens
As1 0.46210 0.12780 0.81030 1.00000 ? As 0
As2 -0.04760 0.35090 0.80990 1.00000 ? As 0
Ca1 0.65250 0.65190 0.90930 1.00000 ? Ca 0
Ca2 0.11720 0.84580 0.91500 1.00000 ? Ca 0
Ca3 -0.14800 0.30400 0.42200 0.50000 ? Ca 0
O1 0.46600 0.33200 0.90100 1.00000 0.02200 O 0
O2 0.62400 -0.00200 0.90000 1.00000 0.01800 O 0
O3 0.26600 -0.02100 0.75600 1.00000 0.02000 O 0
O4 0.48800 0.20700 0.64700 1.00000 0.02900 O 0
O5 0.09500 0.54900 0.78300 1.00000 0.01700 O 0
O6 0.06500 0.18200 0.93000 1.00000 0.01400 O 0
O7 -0.17700 0.41900 0.89400 1.00000 0.02300 O 0
O8 -0.17800 0.23200 0.64900 1.00000 0.01600 O 0
Wat1 0.43400 0.64100 0.65300 0.50000 0.03500 O 2
Wat2 0.81700 0.83200 0.72000 1.00000 0.02900 O 2
Wat3 -0.07200 0.64000 0.52400 0.50000 0.05800 O 2
Wat4 0.13700 0.28700 0.54000 0.50000 0.03600 O 2

loop_
_cod_changelog_entry_id
_cod_changelog_entry_author
_cod_changelog_entry_date
_cod_changelog_entry_text
1
;cod-tools version 3.8.0
Id: cif_guess_AMCSD_atom_types 9581 2023-05-17 12:35:41Z saulius
;
2023-05-18T11:42:37+03:00
;Derived atom types and hydrogen counts
from atom names that follow the AMCSD naming convention
(Wat == water, O-H == hydroxyl).
;

loop_
_cod_related_entry_id
_cod_related_entry_database
_cod_related_entry_code
1 AMCSD 0010836
